data_1554817
loop_
_publ_author_name
'Chen, Daoqian'
'Lu, Long'
'Shen, Qilong'

_publ_section_title
;
 [Ag(bpy)(PPhtBu2)(OCF3)]: a stable nucleophilic reagent for
 chemoselective and stereospecific trifluoromethoxylation of secondary
 alkyl nosylates
;
_journal_issue 11
_journal_name_full 'Organic Chemistry Frontiers'
_journal_page_first 1801
_journal_paper_doi 10.1039/C9QO00278B
_journal_volume 6
_journal_year 2019
_chemical_absolute_configuration ad
_chemical_formula_sum 'C23 H21 N O7 S'
_chemical_formula_weight 455.47
_space_group_crystal_system monoclinic
_space_group_IT_number 4
_space_group_name_Hall 'P 2yb'
_space_group_name_H-M_alt 'P 1 21 1'
_atom_sites_solution_hydrogens geom
_audit_creation_method SHELXL-2013
_audit_update_record
;
2018-08-13 deposited with the CCDC.	2019-04-11 downloaded from the CCDC.
;
_cell_angle_alpha 90
_cell_angle_beta 98.2520(10)
_cell_angle_gamma 90
_cell_formula_units_Z 2
_cell_length_a 10.6202(4)
_cell_length_b 6.3770(2)
_cell_length_c 16.3385(6)
_cell_measurement_reflns_used 5464
_cell_measurement_temperature 296(2)
_cell_measurement_theta_max 53.370
_cell_measurement_theta_min 4.916
_cell_volume 1095.07(7)
_computing_cell_refinement 'Bruker SAINT'
_computing_data_collection 'Bruker APEX2'
_computing_data_reduction 'Bruker SAINT'
_computing_molecular_graphics 'Bruker SHELXTL'
_computing_publication_material 'Bruker SHELXTL'
_computing_structure_refinement 'SHELXL-2013 (Sheldrick, 2013)'
_computing_structure_solution 'SHELXS-97 (Sheldrick 2008)'
_diffrn_ambient_temperature 296(2)
_diffrn_measured_fraction_theta_full 0.990
_diffrn_measured_fraction_theta_max 0.991
_diffrn_measurement_device_type 'Bruker APEX-II CCD'
_diffrn_measurement_method '\f and \w scans'
_diffrn_radiation_type MoK\a
_diffrn_radiation_wavelength 0.71073
_diffrn_reflns_av_R_equivalents 0.0236
_diffrn_reflns_av_unetI/netI 0.0257
_diffrn_reflns_Laue_measured_fraction_full 0.990
_diffrn_reflns_Laue_measured_fraction_max 0.991
_diffrn_reflns_limit_h_max 12
_diffrn_reflns_limit_h_min -13
_diffrn_reflns_limit_k_max 7
_diffrn_reflns_limit_k_min -7
_diffrn_reflns_limit_l_max 20
_diffrn_reflns_limit_l_min -20
_diffrn_reflns_number 12950
_diffrn_reflns_point_group_measured_fraction_full 0.982
_diffrn_reflns_point_group_measured_fraction_max 0.982
_diffrn_reflns_theta_full 25.242
_diffrn_reflns_theta_max 25.998
_diffrn_reflns_theta_min 2.519
_exptl_absorpt_coefficient_mu 0.193
_exptl_absorpt_correction_T_max 0.7456
_exptl_absorpt_correction_T_min 0.6580
_exptl_absorpt_correction_type multi-scan
_exptl_absorpt_process_details sadabs
_exptl_crystal_colour colorless
_exptl_crystal_density_diffrn 1.381
_exptl_crystal_description prismatic
_exptl_crystal_F_000 476
_exptl_crystal_size_max 0.180
_exptl_crystal_size_mid 0.150
_exptl_crystal_size_min 0.100
_refine_diff_density_max 0.123
_refine_diff_density_min -0.139
_refine_diff_density_rms 0.022
_refine_ls_abs_structure_details
; 
 Flack x determined using 1250 quotients [(I+)-(I-)]/[(I+)+(I-)] 
 (Parsons and Flack (2004), Acta Cryst. A60, s61). 
;
_refine_ls_abs_structure_Flack 0.07(3)
_refine_ls_extinction_coef 0.045(15)
_refine_ls_extinction_expression Fc^*^=kFc[1+0.001xFc^2^\l^3^/sin(2\q)]^-1/4^
_refine_ls_extinction_method SHELXL
_refine_ls_goodness_of_fit_ref 1.041
_refine_ls_hydrogen_treatment constr
_refine_ls_matrix_type full
_refine_ls_number_parameters 291
_refine_ls_number_reflns 4234
_refine_ls_number_restraints 1
_refine_ls_restrained_S_all 1.041
_refine_ls_R_factor_all 0.0540
_refine_ls_R_factor_gt 0.0385
_refine_ls_shift/su_max 0.000
_refine_ls_shift/su_mean 0.000
_refine_ls_structure_factor_coef Fsqd
_refine_ls_weighting_details 'w=1/[\s^2^(Fo^2^)+(0.0609P)^2^+0.0511P] where P=(Fo^2^+2Fc^2^)/3'
_refine_ls_weighting_scheme calc
_refine_ls_wR_factor_gt 0.0991
_refine_ls_wR_factor_ref 0.1128
_reflns_Friedel_coverage 0.809
_reflns_Friedel_fraction_full 0.973
_reflns_Friedel_fraction_max 0.971
_reflns_number_gt 3341
_reflns_number_total 4234
_reflns_threshold_expression 'I > 2\s(I)'
_cod_data_source_file c9qo00278b2.cif
_cod_data_source_block mo_d8v18266_0m
_cod_original_sg_symbol_H-M 'P 21'
_cod_database_code 1554817
_shelx_space_group_comment
; 
The symmetry employed for this shelxl refinement is uniquely defined 
by the following loop, which should always be used as a source of 
symmetry information in preference to the above space-group names. 
They are only intended as comments. 
;
_shelx_estimated_absorpt_t_min 0.966
_shelx_estimated_absorpt_t_max 0.981
_shelxl_version_number 2013-4

loop_
_space_group_symop_operation_xyz
'x, y, z'
'-x, y+1/2, -z'

loop_
_atom_site_label
_atom_site_type_symbol
_atom_site_fract_x
_atom_site_fract_y
_atom_site_fract_z
_atom_site_U_iso_or_equiv
_atom_site_adp_type
_atom_site_occupancy
_atom_site_site_symmetry_order
_atom_site_calc_flag
_atom_site_refinement_flags_posn
_atom_site_refinement_flags_adp
S1 S 0.24725(8) 0.28276(19) 0.02110(6) 0.0935(4) Uani 1 1 d . .
O1 O 0.2582(2) 0.6146(4) 0.25706(14) 0.0786(6) Uani 1 1 d . .
O2 O 0.3339(3) 0.9419(4) 0.26098(17) 0.1035(9) Uani 1 1 d . .
O3 O 0.14177(19) 0.4001(4) 0.05970(13) 0.0819(7) Uani 1 1 d . .
O4 O 0.2469(3) 0.3767(7) -0.05669(15) 0.1380(15) Uani 1 1 d . .
O5 O 0.2327(3) 0.0615(6) 0.0279(2) 0.1288(12) Uani 1 1 d . .
O6 O 0.7864(4) 0.3874(14) 0.2751(3) 0.215(4) Uani 1 1 d . .
O7 O 0.7533(5) 0.7073(14) 0.2362(3) 0.195(3) Uani 1 1 d . .
N1 N 0.7268(4) 0.5199(15) 0.2353(3) 0.145(2) Uani 1 1 d . .
C1 C 0.1536(3) 0.6905(6) 0.1971(2) 0.0818(9) Uani 1 1 d . .
H1A H 0.1851 0.7324 0.1467 0.098 Uiso 1 1 calc R U
H1B H 0.1145 0.8115 0.2192 0.098 Uiso 1 1 calc R U
C2 C 0.0580(3) 0.5191(6) 0.1791(2) 0.0825(10) Uani 1 1 d . .
H2A H -0.0158 0.5765 0.1445 0.099 Uiso 1 1 calc R U
H2B H 0.0309 0.4769 0.2308 0.099 Uiso 1 1 calc R U
C3 C 0.0995(3) 0.3254(6) 0.13733(19) 0.0763(9) Uani 1 1 d . .
H3 H 0.1703 0.2578 0.1726 0.092 Uiso 1 1 calc R U
C4 C -0.0075(3) 0.1728(8) 0.1161(3) 0.1051(12) Uani 1 1 d . .
H4A H -0.0775 0.2416 0.0831 0.158 Uiso 1 1 calc R U
H4B H -0.0344 0.1213 0.1660 0.158 Uiso 1 1 calc R U
H4C H 0.0209 0.0576 0.0856 0.158 Uiso 1 1 calc R U
C5 C 0.3437(3) 0.7616(6) 0.28420(19) 0.0763(8) Uani 1 1 d . .
C6 C 0.4501(3) 0.6829(5) 0.34403(18) 0.0690(7) Uani 1 1 d . .
C7 C 0.5488(3) 0.8192(5) 0.3708(2) 0.0795(9) Uani 1 1 d . .
H7 H 0.5447 0.9565 0.3514 0.095 Uiso 1 1 calc R U
C8 C 0.6523(3) 0.7567(5) 0.4252(2) 0.0771(8) Uani 1 1 d . .
H8 H 0.7177 0.8515 0.4413 0.092 Uiso 1 1 calc R U
C9 C 0.6611(3) 0.5539(5) 0.45672(19) 0.0662(7) Uani 1 1 d . .
C10 C 0.5618(3) 0.4173(5) 0.4299(2) 0.0720(8) Uani 1 1 d . .
H10 H 0.5649 0.2810 0.4504 0.086 Uiso 1 1 calc R U
C11 C 0.4584(3) 0.4784(5) 0.37343(19) 0.0720(8) Uani 1 1 d . .
H11 H 0.3945 0.3825 0.3552 0.086 Uiso 1 1 calc R U
C12 C 0.7735(3) 0.4880(5) 0.51502(18) 0.0694(8) Uani 1 1 d . .
C13 C 0.8335(3) 0.6262(6) 0.5740(2) 0.0854(10) Uani 1 1 d . .
H13 H 0.7998 0.7597 0.5782 0.102 Uiso 1 1 calc R U
C14 C 0.9413(4) 0.5698(8) 0.6261(2) 0.1023(13) Uani 1 1 d . .
H14 H 0.9807 0.6654 0.6645 0.123 Uiso 1 1 calc R U
C15 C 0.9909(4) 0.3708(9) 0.6214(3) 0.1054(13) Uani 1 1 d . .
H15 H 1.0629 0.3311 0.6574 0.126 Uiso 1 1 calc R U
C16 C 0.9338(4) 0.2307(7) 0.5633(3) 0.1014(12) Uani 1 1 d . .
H16 H 0.9673 0.0970 0.5594 0.122 Uiso 1 1 calc R U
C17 C 0.8262(3) 0.2913(6) 0.5109(2) 0.0871(9) Uani 1 1 d . .
H17 H 0.7881 0.1966 0.4717 0.104 Uiso 1 1 calc R U
C18 C 0.3889(3) 0.3539(6) 0.08485(19) 0.0732(8) Uani 1 1 d . .
C19 C 0.4310(4) 0.5588(6) 0.0844(2) 0.0906(11) Uani 1 1 d . .
H19 H 0.3847 0.6595 0.0516 0.109 Uiso 1 1 calc R U
C20 C 0.5430(4) 0.6106(8) 0.1336(3) 0.1044(13) Uani 1 1 d . .
H20 H 0.5743 0.7469 0.1341 0.125 Uiso 1 1 calc R U
C21 C 0.6071(3) 0.4595(11) 0.1813(2) 0.1012(14) Uani 1 1 d . .
C22 C 0.5667(4) 0.2613(10) 0.1823(3) 0.1185(17) Uani 1 1 d . .
H22 H 0.6134 0.1619 0.2155 0.142 Uiso 1 1 calc R U
C23 C 0.4550(3) 0.2062(7) 0.1335(3) 0.1032(13) Uani 1 1 d . .
H23 H 0.4250 0.0692 0.1337 0.124 Uiso 1 1 calc R U

loop_
_atom_site_aniso_label
_atom_site_aniso_U_11
_atom_site_aniso_U_22
_atom_site_aniso_U_33
_atom_site_aniso_U_23
_atom_site_aniso_U_13
_atom_site_aniso_U_12
S1 0.0701(5) 0.1197(9) 0.0847(6) -0.0252(6) -0.0092(4) 0.0245(5)
O1 0.0755(13) 0.0776(14) 0.0784(13) -0.0058(11) -0.0034(11) 0.0062(12)
O2 0.122(2) 0.0730(16) 0.1089(19) 0.0103(14) -0.0058(16) 0.0011(15)
O3 0.0641(12) 0.1051(17) 0.0731(12) -0.0013(12) -0.0022(9) 0.0218(11)
O4 0.1062(19) 0.239(4) 0.0657(14) -0.0084(19) 0.0014(12) 0.067(2)
O5 0.0923(18) 0.109(2) 0.177(3) -0.063(2) -0.0099(19) 0.0085(16)
O6 0.078(2) 0.426(11) 0.131(3) -0.004(5) -0.018(2) 0.026(4)
O7 0.143(4) 0.323(8) 0.120(3) -0.045(4) 0.018(2) -0.114(5)
N1 0.088(3) 0.260(7) 0.092(3) -0.028(4) 0.026(2) -0.042(4)
C1 0.080(2) 0.082(2) 0.0804(19) -0.0004(18) 0.0025(15) 0.0177(18)
C2 0.0645(18) 0.100(3) 0.081(2) 0.0023(19) 0.0041(15) 0.0154(18)
C3 0.0595(15) 0.090(2) 0.0733(17) 0.0033(17) -0.0116(13) 0.0065(16)
C4 0.072(2) 0.111(3) 0.122(3) 0.005(3) -0.0210(19) -0.010(2)
C5 0.085(2) 0.073(2) 0.0705(17) -0.0066(17) 0.0108(15) 0.0011(18)
C6 0.0750(18) 0.0670(18) 0.0656(16) -0.0084(15) 0.0118(13) -0.0001(15)
C7 0.101(2) 0.0548(18) 0.0806(19) -0.0066(15) 0.0046(17) -0.0081(17)
C8 0.086(2) 0.0600(18) 0.0819(19) -0.0103(16) 0.0018(15) -0.0177(16)
C9 0.0664(17) 0.0634(17) 0.0704(17) -0.0120(14) 0.0148(13) -0.0042(14)
C10 0.0723(18) 0.0583(17) 0.0852(19) -0.0018(15) 0.0108(15) -0.0092(14)
C11 0.0675(18) 0.0664(18) 0.0815(19) -0.0031(16) 0.0092(15) -0.0125(15)
C12 0.0636(16) 0.0692(19) 0.0764(18) -0.0062(16) 0.0133(14) -0.0062(15)
C13 0.081(2) 0.094(3) 0.080(2) -0.0191(19) 0.0064(17) -0.0023(19)
C14 0.084(2) 0.138(4) 0.081(2) -0.017(2) -0.0020(19) -0.005(3)
C15 0.077(2) 0.148(4) 0.091(2) 0.027(3) 0.0072(19) 0.011(3)
C16 0.086(2) 0.093(3) 0.124(3) 0.021(3) 0.015(2) 0.010(2)
C17 0.081(2) 0.071(2) 0.107(2) -0.005(2) 0.0081(18) -0.0008(19)
C18 0.0628(17) 0.084(2) 0.0720(17) -0.0004(16) 0.0062(13) 0.0090(15)
C19 0.083(2) 0.092(3) 0.099(3) 0.011(2) 0.022(2) 0.006(2)
C20 0.084(3) 0.115(3) 0.121(3) -0.016(3) 0.037(3) -0.026(3)
C21 0.0572(19) 0.173(5) 0.075(2) -0.012(3) 0.0147(16) -0.015(3)
C22 0.073(2) 0.172(5) 0.105(3) 0.039(3) -0.009(2) 0.012(3)
C23 0.074(2) 0.102(3) 0.125(3) 0.024(3) -0.014(2) 0.008(2)

loop_
_atom_type_symbol
_atom_type_description
_atom_type_scat_dispersion_real
_atom_type_scat_dispersion_imag
_atom_type_scat_source
C C 0.0033 0.0016 'International Tables Vol C Tables 4.2.6.8 and 6.1.1.4'
H H 0.0000 0.0000 'International Tables Vol C Tables 4.2.6.8 and 6.1.1.4'
N N 0.0061 0.0033 'International Tables Vol C Tables 4.2.6.8 and 6.1.1.4'
O O 0.0106 0.0060 'International Tables Vol C Tables 4.2.6.8 and 6.1.1.4'
S S 0.1246 0.1234 'International Tables Vol C Tables 4.2.6.8 and 6.1.1.4'

loop_
_geom_angle_atom_site_label_1
_geom_angle_atom_site_label_2
_geom_angle_atom_site_label_3
_geom_angle
O4 S1 O5 120.4(2)
O4 S1 O3 104.69(16)
O5 S1 O3 110.63(19)
O4 S1 C18 108.43(19)
O5 S1 C18 107.55(18)
O3 S1 C18 103.90(14)
C5 O1 C1 114.0(3)
C3 O3 S1 121.1(2)
O6 N1 O7 125.5(6)
O6 N1 C21 118.8(8)
O7 N1 C21 115.7(7)
O1 C1 C2 108.8(3)
O1 C1 H1A 109.9
C2 C1 H1A 109.9
O1 C1 H1B 109.9
C2 C1 H1B 109.9
H1A C1 H1B 108.3
C1 C2 C3 117.1(3)
C1 C2 H2A 108.0
C3 C2 H2A 108.0
C1 C2 H2B 108.0
C3 C2 H2B 108.0
H2A C2 H2B 107.3
O3 C3 C4 108.8(3)
O3 C3 C2 105.5(3)
C4 C3 C2 112.1(3)
O3 C3 H3 110.1
C4 C3 H3 110.1
C2 C3 H3 110.1
C3 C4 H4A 109.5
C3 C4 H4B 109.5
H4A C4 H4B 109.5
C3 C4 H4C 109.5
H4A C4 H4C 109.5
H4B C4 H4C 109.5
O2 C5 O1 122.6(3)
O2 C5 C6 123.7(3)
O1 C5 C6 113.7(3)
C7 C6 C11 118.3(3)
C7 C6 C5 118.0(3)
C11 C6 C5 123.7(3)
C8 C7 C6 121.5(3)
C8 C7 H7 119.2
C6 C7 H7 119.2
C7 C8 C9 121.1(3)
C7 C8 H8 119.5
C9 C8 H8 119.5
C10 C9 C8 117.3(3)
C10 C9 C12 122.1(3)
C8 C9 C12 120.6(3)
C11 C10 C9 121.8(3)
C11 C10 H10 119.1
C9 C10 H10 119.1
C10 C11 C6 120.0(3)
C10 C11 H11 120.0
C6 C11 H11 120.0
C17 C12 C13 117.5(3)
C17 C12 C9 121.5(3)
C13 C12 C9 120.9(3)
C14 C13 C12 121.4(4)
C14 C13 H13 119.3
C12 C13 H13 119.3
C13 C14 C15 119.8(4)
C13 C14 H14 120.1
C15 C14 H14 120.1
C16 C15 C14 120.0(4)
C16 C15 H15 120.0
C14 C15 H15 120.0
C15 C16 C17 119.3(4)
C15 C16 H16 120.4
C17 C16 H16 120.4
C12 C17 C16 122.0(4)
C12 C17 H17 119.0
C16 C17 H17 119.0
C23 C18 C19 121.2(3)
C23 C18 S1 119.5(3)
C19 C18 S1 119.3(3)
C20 C19 C18 118.5(4)
C20 C19 H19 120.8
C18 C19 H19 120.8
C21 C20 C19 119.0(4)
C21 C20 H20 120.5
C19 C20 H20 120.5
C22 C21 C20 122.8(4)
C22 C21 N1 119.1(6)
C20 C21 N1 118.1(6)
C21 C22 C23 119.1(4)
C21 C22 H22 120.5
C23 C22 H22 120.5
C18 C23 C22 119.4(4)
C18 C23 H23 120.3
C22 C23 H23 120.3

loop_
_geom_bond_atom_site_label_1
_geom_bond_atom_site_label_2
_geom_bond_distance
S1 O4 1.405(3)
S1 O5 1.426(4)
S1 O3 1.554(2)
S1 C18 1.762(3)
O1 C5 1.336(4)
O1 C1 1.454(4)
O2 C5 1.211(4)
O3 C3 1.484(4)
O6 N1 1.191(9)
O7 N1 1.228(9)
N1 C21 1.490(6)
C1 C2 1.492(5)
C1 H1A 0.9700
C1 H1B 0.9700
C2 C3 1.507(5)
C2 H2A 0.9700
C2 H2B 0.9700
C3 C4 1.498(5)
C3 H3 0.9800
C4 H4A 0.9600
C4 H4B 0.9600
C4 H4C 0.9600
C5 C6 1.472(4)
C6 C7 1.383(4)
C6 C11 1.388(5)
C7 C8 1.370(5)
C7 H7 0.9300
C8 C9 1.391(5)
C8 H8 0.9300
C9 C10 1.389(4)
C9 C12 1.478(4)
C10 C11 1.385(5)
C10 H10 0.9300
C11 H11 0.9300
C12 C17 1.379(5)
C12 C13 1.391(4)
C13 C14 1.373(5)
C13 H13 0.9300
C14 C15 1.381(6)
C14 H14 0.9300
C15 C16 1.380(6)
C15 H15 0.9300
C16 C17 1.381(5)
C16 H16 0.9300
C17 H17 0.9300
C18 C23 1.361(5)
C18 C19 1.382(5)
C19 C20 1.377(5)
C19 H19 0.9300
C20 C21 1.360(6)
C20 H20 0.9300
C21 C22 1.335(7)
C22 C23 1.377(6)
C22 H22 0.9300
C23 H23 0.9300

loop_
_geom_hbond_atom_site_label_D
_geom_hbond_atom_site_label_H
_geom_hbond_atom_site_label_A
_geom_hbond_distance_DH
_geom_hbond_distance_HA
_geom_hbond_distance_DA
_geom_hbond_angle_DHA
_geom_hbond_site_symmetry_A
C23 H23 O2 0.93 2.55 3.098(5) 118.2 1_545
C20 H20 O4 0.93 2.57 3.200(5) 125.8 2_655
C4 H4C O5 0.96 2.56 3.185(6) 122.8 .

loop_
_geom_torsion_atom_site_label_1
_geom_torsion_atom_site_label_2
_geom_torsion_atom_site_label_3
_geom_torsion_atom_site_label_4
_geom_torsion
O4 S1 O3 C3 170.9(3)
O5 S1 O3 C3 39.7(3)
C18 S1 O3 C3 -75.4(3)
C5 O1 C1 C2 -173.7(3)
O1 C1 C2 C3 -64.8(4)
S1 O3 C3 C4 -89.5(3)
S1 O3 C3 C2 150.0(2)
C1 C2 C3 O3 -56.9(3)
C1 C2 C3 C4 -175.2(3)
C1 O1 C5 O2 0.4(4)
C1 O1 C5 C6 -179.3(2)
O2 C5 C6 C7 -4.7(5)
O1 C5 C6 C7 175.0(3)
O2 C5 C6 C11 177.0(3)
O1 C5 C6 C11 -3.4(4)
C11 C6 C7 C8 -0.3(5)
C5 C6 C7 C8 -178.8(3)
C6 C7 C8 C9 -1.0(5)
C7 C8 C9 C10 0.9(5)
C7 C8 C9 C12 179.7(3)
C8 C9 C10 C11 0.6(5)
C12 C9 C10 C11 -178.2(3)
C9 C10 C11 C6 -2.0(5)
C7 C6 C11 C10 1.8(4)
C5 C6 C11 C10 -179.9(3)
C10 C9 C12 C17 38.0(4)
C8 C9 C12 C17 -140.7(3)
C10 C9 C12 C13 -144.8(3)
C8 C9 C12 C13 36.4(4)
C17 C12 C13 C14 0.2(5)
C9 C12 C13 C14 -177.1(3)
C12 C13 C14 C15 -1.1(6)
C13 C14 C15 C16 1.3(6)
C14 C15 C16 C17 -0.7(6)
C13 C12 C17 C16 0.5(5)
C9 C12 C17 C16 177.7(3)
C15 C16 C17 C12 -0.2(6)
O4 S1 C18 C23 -136.8(3)
O5 S1 C18 C23 -5.1(4)
O3 S1 C18 C23 112.2(3)
O4 S1 C18 C19 43.0(3)
O5 S1 C18 C19 174.7(3)
O3 S1 C18 C19 -67.9(3)
C23 C18 C19 C20 0.9(5)
S1 C18 C19 C20 -178.9(3)
C18 C19 C20 C21 -0.7(6)
C19 C20 C21 C22 0.5(6)
C19 C20 C21 N1 -178.8(3)
O6 N1 C21 C22 3.4(7)
O7 N1 C21 C22 -174.6(5)
O6 N1 C21 C20 -177.2(4)
O7 N1 C21 C20 4.7(6)
C20 C21 C22 C23 -0.4(7)
N1 C21 C22 C23 178.9(4)
C19 C18 C23 C22 -0.8(6)
S1 C18 C23 C22 179.0(3)
C21 C22 C23 C18 0.6(7)
